data_1549599
loop_
_publ_author_name
'Klar, Paul Benjamin'
'Etxebarria, I\~nigo'
'Madariaga, Gotzon'

_publ_section_title
;
 Exploiting superspace to clarify vacancy and Al/Si ordering in mullite
;
_journal_coeditor_code GQ5008
_journal_issue 4
_journal_name_full IUCrJ
_journal_page_first
;
;
_journal_paper_doi 10.1107/S2052252518007467
_journal_volume 5
_journal_year 2018
_chemical_formula_sum 'Al4.832 O9.584 Si1.168'
_chemical_formula_weight 316.5
_chemical_name_common Mullite
_space_group_IT_number 55
_space_group_ssg_name Pbam(\a01/2)0ss
_symmetry_cell_setting orthorhombic
_symmetry_space_group_name_Hall '-P 2 2ab'
_symmetry_space_group_name_H-M 'P b a m'
_audit_creation_method 'Jana2006 Version : 20/11/2017'
_cell_angle_alpha 90
_cell_angle_beta 90
_cell_angle_gamma 90
_cell_formula_units_Z 1
_cell_length_a 7.577(2)
_cell_length_b 7.6727(18)
_cell_length_c 2.8804(10)
_cell_measurement_reflns_used 1568
_cell_measurement_temperature 293
_cell_measurement_theta_max 31.98
_cell_measurement_theta_min 4.06
_cell_modulation_dimension 1
_cell_volume 167.46(8)
_computing_cell_refinement 'CrysAlisPro 1.171.38.46 (Rigaku OD, 2015)'
_computing_data_collection 'CrysAlisPro 1.171.38.46 (Rigaku OD, 2015)'
_computing_data_reduction 'CrysAlisPro 1.171.38.46 (Rigaku OD, 2015)'
_computing_structure_refinement Jana2006
_diffrn_ambient_temperature 293
_diffrn_detector 'CCD plate'
_diffrn_measured_fraction_theta_full 0.96
_diffrn_measured_fraction_theta_max 0.9
_diffrn_measurement_device 'four-circle diffractometer'
_diffrn_measurement_device_type 'dectris-CrysAlisPro-abstract goniometer imported dectris images'
_diffrn_measurement_method '\w scans'
_diffrn_radiation_monochromator synchrotron
_diffrn_radiation_probe x-ray
_diffrn_radiation_type synchrotron
_diffrn_radiation_wavelength 0.7231
_diffrn_reflns_av_R_equivalents 0.0195
_diffrn_reflns_av_unetI/netI 0.0051
_diffrn_reflns_limit_h_max 10
_diffrn_reflns_limit_h_min -10
_diffrn_reflns_limit_index_m_1_max 1
_diffrn_reflns_limit_index_m_1_min -1
_diffrn_reflns_limit_k_max 10
_diffrn_reflns_limit_k_min -10
_diffrn_reflns_limit_l_max 4
_diffrn_reflns_limit_l_min -4
_diffrn_reflns_number 3079
_diffrn_reflns_theta_full 21.76
_diffrn_reflns_theta_max 31.87
_diffrn_reflns_theta_min 4.08
_diffrn_source synchrotron
_exptl_absorpt_coefficient_mu 1.082
_exptl_absorpt_correction_T_max 1
_exptl_absorpt_correction_T_min 0.761
_exptl_absorpt_correction_type multi-scan
_exptl_absorpt_process_details
;
CrysAlisPro 1.171.38.46 (Rigaku Oxford Diffraction, 2015)
Empirical absorption correction using spherical harmonics,
 implemented in SCALE3 ABSPACK scaling algorithm.
;
_exptl_crystal_density_diffrn 3.1387
_exptl_crystal_description 'irregularly shaped block'
_exptl_crystal_F_000 156
_refine_diff_density_max 0.35
_refine_diff_density_min -0.39
_refine_ls_extinction_method none
_refine_ls_goodness_of_fit_gt 1.27
_refine_ls_goodness_of_fit_ref 1.08
_refine_ls_number_constraints 33
_refine_ls_number_parameters 101
_refine_ls_number_reflns 768
_refine_ls_number_restraints 0
_refine_ls_R_factor_all 0.0347
_refine_ls_R_factor_gt 0.0312
_refine_ls_shift/su_max 0.0004
_refine_ls_shift/su_mean 0.0000
_refine_ls_structure_factor_coef Fsqd
_refine_ls_weighting_details w=1/(\s^2^(I)+0.0035999999I^2^)
_refine_ls_weighting_scheme sigma
_refine_ls_wR_factor_gt 0.0846
_refine_ls_wR_factor_ref 0.0885
_reflns_number_gt 544
_reflns_number_total 768
_reflns_threshold_expression I>3\s(I)
_cod_data_source_file gq5008.cif
_cod_data_source_block SA2
_cod_database_code 1549599

loop_
_space_group_symop_id
_space_group_symop_operation_xyz
1 x,y,z
2 -x,-y,z
3 -x+0.5,y+0.5,-z
4 x+0.5,-y+0.5,-z
5 -x,-y,-z
6 x,y,-z
7 x+0.5,-y+0.5,z
8 -x+0.5,y+0.5,z

loop_
_space_group_symop_ssg_id
_space_group_symop_ssg_operation_algebraic
1 x1,x2,x3,x4
2 -x1,-x2,x3,x3-x4+1/2
3 -x1+1/2,x2+1/2,-x3,-x4+1/2
4 x1+1/2,-x2+1/2,-x3,-x3+x4
5 -x1,-x2,-x3,-x4
6 x1,x2,-x3,-x3+x4+1/2
7 x1+1/2,-x2+1/2,x3,x4+1/2
8 -x1+1/2,x2+1/2,x3,x3-x4

loop_
_atom_site_label
_atom_site_type_symbol
_atom_site_fract_x
_atom_site_fract_y
_atom_site_fract_z
_atom_site_adp_type
_atom_site_U_iso_or_equiv
_atom_site_site_symmetry_multiplicity
_atom_site_occupancy
_atom_site_calc_flag
Al1 Al 0 0 0 Uani 0.00863(17) 2 1 d
Al2 Al 0.14885(5) 0.33985(4) 0.5 Uani 0.00933(17) 4 0.5 d
Si2 Si 0.14885(5) 0.33985(4) 0.5 Uani 0.00933(17) 4 0.2920(19) d
Al3 Al 0.2626(2) 0.2043(2) 0.5 Uani 0.0086(4) 4 0.2080(19) d
O1 O 0.35912(10) 0.42179(11) 0.5 Uani 0.0151(2) 4 1 d
O2 O 0.12766(11) 0.21705(13) 0 Uani 0.0161(2) 4 1 d
O3 O 0 0.5 0.5 Uani 0.0196(19) 2 0.376(6) d
O4 O 0.4483(9) 0.0466(9) 0.5 Uani 0.0114(17) 4 0.2080(19) d

loop_
_atom_site_aniso_label
_atom_site_aniso_type_symbol
_atom_site_aniso_U_11
_atom_site_aniso_U_22
_atom_site_aniso_U_33
_atom_site_aniso_U_12
_atom_site_aniso_U_13
_atom_site_aniso_U_23
Al1 Al 0.0085(3) 0.0089(3) 0.0085(3) 0.00056(12) 0 0
Al2 Al 0.0070(3) 0.0107(3) 0.0102(3) -0.00055(10) 0 0
Si2 Si 0.0070(3) 0.0107(3) 0.0102(3) -0.00055(10) 0 0
Al3 Al 0.0066(7) 0.0109(8) 0.0084(7) 0.0005(5) 0 0
O1 O 0.0147(4) 0.0221(4) 0.0086(4) -0.0079(3) 0 0
O2 O 0.0159(4) 0.0173(4) 0.0150(4) -0.0072(3) 0 0
O3 O 0.008(4) 0.019(4) 0.0317(18) 0.0023(18) 0 0
O4 O 0.005(4) 0.011(3) 0.0182(18) 0.0004(12) 0 0

loop_
_atom_site_displace_Fourier_atom_site_label
_atom_site_displace_Fourier_axis
_atom_site_displace_Fourier_wave_vector_seq_id
_atom_site_displace_Fourier_param_cos
_atom_site_displace_Fourier_param_sin
Al1 x 1 0 0
Al1 y 1 0 0
Al1 z 1 0 -0.00305(6)
Al2 x 1 0.00037(2) -0.00084(2)
Al2 y 1 -0.00012(2) -0.00096(2)
Al2 z 1 0 0
Si2 x 1 0.00037(2) -0.00084(2)
Si2 y 1 -0.00012(2) -0.00096(2)
Si2 z 1 0 0
Al3 x 1 0.00063(11) -0.00064(9)
Al3 y 1 -0.00008(10) -0.00081(9)
Al3 z 1 0 0
O1 x 1 -0.00121(4) -0.00157(4)
O1 y 1 0.00276(4) 0.00164(4)
O1 z 1 0 0
O2 x 1 0 0
O2 y 1 0 0
O2 z 1 -0.00431(11) -0.00194(10)
O3 x 1 0 -0.0017(3)
O3 y 1 0 0.0018(3)
O3 z 1 0 0
O4 x 1 -0.0014(6) 0.0004(4)
O4 y 1 -0.0008(6) -0.0013(4)
O4 z 1 0 0

loop_
_atom_site_Fourier_wave_vector_seq_id
_jana_atom_site_fourier_wave_vector_q1_coeff
1 1

loop_
_atom_site_occ_Fourier_atom_site_label
_atom_site_occ_Fourier_wave_vector_seq_id
_atom_site_occ_Fourier_param_cos
_atom_site_occ_Fourier_param_sin
Al2 1 0.0341(3) 0.00987(8)
Si2 1 0.0341(3) 0.00987(8)
Al3 1 -0.0625(5) -0.0339(3)
O3 1 -0.01212(10) 0
O4 1 -0.0470(4) -0.0533(5)

loop_
_atom_site_U_Fourier_atom_site_label
_atom_site_U_Fourier_tens_elem
_atom_site_U_Fourier_wave_vector_seq_id
_atom_site_U_Fourier_param_cos
_atom_site_U_Fourier_param_sin
Al1 U11 1 0 0
Al1 U22 1 0 0
Al1 U33 1 0 0
Al1 U12 1 0 0
Al1 U13 1 0.00017(6) 0
Al1 U23 1 -0.00011(7) 0
Al2 U11 1 -0.00021(8) 0.00017(7)
Al2 U22 1 -0.00026(8) 0.00118(8)
Al2 U33 1 0.00094(8) 0.00039(7)
Al2 U12 1 0.00012(6) -0.00004(6)
Al2 U13 1 0 0
Al2 U23 1 0 0
Si2 U11 1 -0.00021(8) 0.00017(7)
Si2 U22 1 -0.00026(8) 0.00118(8)
Si2 U33 1 0.00094(8) 0.00039(7)
Si2 U12 1 0.00012(6) -0.00004(6)
Si2 U13 1 0 0
Si2 U23 1 0 0
Al3 U11 1 0.0008(4) 0.0005(3)
Al3 U22 1 0.0009(4) 0.0003(4)
Al3 U33 1 -0.0013(4) -0.0007(3)
Al3 U12 1 0.0003(3) -0.0005(3)
Al3 U13 1 0 0
Al3 U23 1 0 0
O1 U11 1 -0.00058(17) -0.00062(17)
O1 U22 1 0.00012(18) 0.00009(18)
O1 U33 1 0.00028(13) 0.00023(14)
O1 U12 1 0.00069(14) 0.00071(13)
O1 U13 1 0 0
O1 U23 1 0 0
O2 U11 1 0 0
O2 U22 1 0 0
O2 U33 1 0 0
O2 U12 1 0 0
O2 U13 1 -0.00013(12) -0.00004(12)
O2 U23 1 -0.00021(13) -0.00020(13)
O3 U11 1 -0.001(3) 0
O3 U22 1 0.000(2) 0
O3 U33 1 0.0044(10) 0
O3 U12 1 0 0
O3 U13 1 0 0
O3 U23 1 0 0
O4 U11 1 -0.001(2) -0.0014(15)
O4 U22 1 0.0004(18) -0.0008(12)
O4 U33 1 -0.0015(10) -0.0022(9)
O4 U12 1 0 0
O4 U13 1 0 0
O4 U23 1 0 0

loop_
_atom_type_symbol
_atom_type_scat_dispersion_real
_atom_type_scat_dispersion_imag
_atom_type_scat_source
Al 0.0680 0.0545 'International Tables Vol C tables 4.2.6.8 and 6.1.1.1'
O 0.0119 0.0065 'International Tables Vol C tables 4.2.6.8 and 6.1.1.1'
Si 0.0865 0.0746 'International Tables Vol C tables 4.2.6.8 and 6.1.1.1'

loop_
_cell_wave_vector_seq_id
_cell_wave_vector_x
_cell_wave_vector_y
_cell_wave_vector_z
1 0.301000 0.000000 0.500000

loop_
_geom_angle_atom_site_label_1
_geom_angle_atom_site_label_2
_geom_angle_atom_site_label_3
_geom_angle_site_ssg_symmetry_1
_geom_angle_site_ssg_symmetry_3
_geom_angle_av
_geom_angle_min
_geom_angle_max
Al1 Al1 Al1 1_5545 1_5565 180.0(5) 180.0(5) 180.0(5)
Al1 Al1 Al3 1_5545 1_5545 60.38(2) 60.21(2) 60.54(2)
Al1 Al1 Al3 1_5545 . 119.62(2) 119.46(2) 119.79(2)
Al1 Al1 Al3 1_5545 2_5545 60.38(2) 60.21(2) 60.54(2)
Al1 Al1 Al3 1_5545 2_5555 119.62(2) 119.46(2) 119.79(2)
Al1 Al1 Al3 1_5565 1_5545 119.62(2) 119.46(2) 119.79(2)
Al1 Al1 Al3 1_5565 . 60.38(2) 60.21(2) 60.54(2)
Al1 Al1 Al3 1_5565 2_5545 119.62(2) 119.46(2) 119.79(2)
Al1 Al1 Al3 1_5565 2_5555 60.38(2) 60.21(2) 60.54(2)
Al3 Al1 Al3 1_5545 . 59.25(3) 59.25(3) 59.25(3)
Al3 Al1 Al3 1_5545 2_5545 120.75(3) 120.47(3) 121.04(3)
Al3 Al1 Al3 1_5545 2_5555 179.80(12) 179.67(3) 180.0(5)
Al3 Al1 Al3 . 2_5545 179.80(12) 179.67(3) 180.0(5)
Al3 Al1 Al3 . 2_5555 120.75(3) 120.47(3) 121.04(3)
Al3 Al1 Al3 2_5545 2_5555 59.25(3) 59.25(3) 59.25(3)
Al2 Al2 Al2 1_5545 1_5565 179.461(19) 179.223(19) 179.784(19)
Al2 Al2 Si2 1_5545 . 0 0 0
Al2 Al2 Al3 1_5545 . 90.000(11) 89.881(11) 90.119(11)
Al2 Al2 Al3 1_5545 3_5565 89.996(10) 89.656(10) 90.343(10)
Al2 Al2 Al3 1_5545 4_4565 90.003(12) 89.698(12) 90.302(12)
Al2 Al2 O3 1_5545 . 89.999(11) 89.888(11) 90.112(11)
Al2 Al2 Si2 1_5565 . 0 0 0
Al2 Al2 Al3 1_5565 . 90.000(11) 89.881(11) 90.119(11)
Al2 Al2 Al3 1_5565 3_5565 89.996(10) 89.656(10) 90.343(10)
Al2 Al2 Al3 1_5565 4_4565 90.003(12) 89.698(12) 90.302(12)
Al2 Al2 O3 1_5565 . 89.999(11) 89.888(11) 90.112(11)
Si2 Al2 Al3 . . 0 0 0
Si2 Al2 Al3 . 3_5565 0 0 0
Si2 Al2 Al3 . 4_4565 0 0 0
Si2 Al2 O3 . . 0 0 0
Al3 Al2 Al3 . 3_5565 126.87(9) 126.61(9) 127.13(9)
Al3 Al2 Al3 . 4_4565 123.04(9) 122.90(8) 123.19(8)
Al3 Al2 O3 . . 177.09(12) 176.71(12) 177.46(12)
Al3 Al2 Al3 3_5565 4_4565 110.09(5) 109.91(5) 110.26(5)
Al3 Al2 O3 3_5565 . 56.04(9) 55.89(9) 56.20(9)
Al3 Al2 O3 4_4565 . 54.05(9) 53.72(9) 54.37(9)
Al2 Si2 Al3 . . 0 0 0
Al2 Si2 O3 . . 0 0 0
Al3 Si2 O3 . . 177.09(12) 176.71(12) 177.46(12)
Al1 Al3 Al1 . 1_5565 59.25(4) 58.92(4) 59.58(4)
Al1 Al3 Al2 . . 88.77(8) 88.67(8) 88.88(8)
Al1 Al3 Al2 . 3_5465 68.68(4) 68.47(4) 68.88(4)
Al1 Al3 Al2 . 4_5565 128.07(5) 127.98(5) 128.16(5)
Al1 Al3 Si2 . . 88.77(8) 88.67(8) 88.88(8)
Al1 Al3 Al3 . 1_5545 60.38(4) 60.07(4) 60.68(4)
Al1 Al3 Al3 . 1_5565 119.63(6) 119.20(6) 120.05(6)
Al1 Al3 Al2 1_5565 . 88.77(8) 88.67(8) 88.88(8)
Al1 Al3 Al2 1_5565 3_5465 68.68(4) 68.47(4) 68.88(4)
Al1 Al3 Al2 1_5565 4_5565 128.07(5) 127.98(5) 128.16(5)
Al1 Al3 Si2 1_5565 . 88.77(8) 88.67(8) 88.88(8)
Al1 Al3 Al3 1_5565 1_5545 119.63(6) 119.20(6) 120.05(6)
Al1 Al3 Al3 1_5565 1_5565 60.38(4) 60.07(4) 60.68(4)
Al2 Al3 Al2 . 3_5465 153.86(11) 153.71(11) 154.00(11)
Al2 Al3 Al2 . 4_5565 136.23(10) 136.14(10) 136.33(10)
Al2 Al3 Si2 . . 0.0(5) 0.0(5) 0.0(5)
Al2 Al3 Al3 . 1_5545 90.00(5) 89.85(5) 90.15(5)
Al2 Al3 Al3 . 1_5565 90.00(5) 89.85(5) 90.15(5)
Al2 Al3 Al2 3_5465 4_5565 69.91(4) 69.74(4) 70.08(4)
Al2 Al3 Si2 3_5465 . 153.86(11) 153.71(11) 154.00(11)
Al2 Al3 Al3 3_5465 1_5545 90.00(5) 89.79(5) 90.21(5)
Al2 Al3 Al3 3_5465 1_5565 90.00(5) 89.79(5) 90.21(5)
Al2 Al3 Si2 4_5565 . 136.23(10) 136.14(10) 136.33(10)
Al2 Al3 Al3 4_5565 1_5545 90.00(5) 89.75(5) 90.25(5)
Al2 Al3 Al3 4_5565 1_5565 90.00(5) 89.75(5) 90.25(5)
Si2 Al3 Al3 . 1_5545 90.00(5) 89.85(5) 90.15(5)
Si2 Al3 Al3 . 1_5565 90.00(5) 89.85(5) 90.15(5)
Al3 Al3 Al3 1_5545 1_5565 179.50(9) 179.34(8) 179.69(9)
Al2 O3 Al2 . 2_5655 179.60(14) 179.37(17) 180.0(5)
Al2 O3 Si2 . . 0.0(5) 0.0(5) 0.0(5)
Al2 O3 Si2 . 2_5655 179.60(14) 179.37(17) 180.0(5)
Al2 O3 O4 . 3_5565 89.8(8) 87.1(9) 92.5(8)
Al2 O3 O4 . 4_4565 90.2(8) 86.9(9) 93.5(9)
Al2 O3 Si2 2_5655 . 179.60(14) 179.37(17) 180.0(5)
Al2 O3 Si2 2_5655 2_5655 0.0(5) 0.0(5) 0.0(5)
Al2 O3 O4 2_5655 3_5565 90.2(8) 86.9(9) 93.5(9)
Al2 O3 O4 2_5655 4_4565 89.8(8) 87.1(9) 92.5(8)
Si2 O3 Si2 . 2_5655 179.60(14) 179.37(17) 180.0(5)
Si2 O3 O4 . 3_5565 89.8(8) 87.1(9) 92.5(8)
Si2 O3 O4 . 4_4565 90.2(8) 86.9(9) 93.5(9)
Si2 O3 O4 2_5655 3_5565 90.2(8) 86.9(9) 93.5(9)
Si2 O3 O4 2_5655 4_4565 89.8(8) 87.1(9) 92.5(8)
O4 O3 O4 3_5565 4_4565 176.5(12) 174.6(13) 180.0(5)
O3 O4 O4 3_5465 2_6555 1.7(6) 0.0(5) 2.8(7)

loop_
_geom_bond_atom_site_label_1
_geom_bond_atom_site_label_2
_geom_bond_site_ssg_symmetry_2
_geom_bond_distance_av
_geom_bond_distance_min
_geom_bond_distance_max
Al1 Al1 1_5545 2.88040(12) 2.8628(2) 2.8980(2)
Al1 Al1 1_5565 2.88040(12) 2.8628(2) 2.8980(2)
Al1 Al3 1_5545 2.9137(18) 2.9049(18) 2.9224(18)
Al1 Al3 . 2.9135(18) 2.9049(18) 2.9224(18)
Al1 Al3 2_5545 2.9135(18) 2.9049(18) 2.9224(18)
Al1 Al3 2_5555 2.9137(18) 2.9049(18) 2.9224(18)
Al2 Al2 1_5545 2.880436(3) 2.880405(4) 2.880466(4)
Al2 Al2 1_5565 2.880436(3) 2.880405(4) 2.880466(4)
Al2 Si2 . 0 0 0
Al2 Al3 . 1.3510(18) 1.3496(18) 1.3525(18)
Al2 Al3 3_5565 2.8754(17) 2.8716(18) 2.8790(18)
Al2 Al3 4_4565 2.946(3) 2.935(3) 2.957(3)
Al2 O3 . 1.6681(15) 1.648(3) 1.687(3)
Si2 Al3 . 1.3510(18) 1.3496(18) 1.3525(18)
Si2 O3 . 1.6681(15) 1.648(3) 1.687(3)
Al3 Al3 1_5545 2.880430(11) 2.880410(14) 2.880448(14)
Al3 Al3 1_5565 2.880430(11) 2.880410(14) 2.880448(14)
O3 O4 3_5565 0.530(8) 0.521(9) 0.539(9)
O3 O4 4_4565 0.530(8) 0.521(9) 0.539(9)
O4 O4 2_6555 1.060(11) 1.051(12) 1.069(12)

loop_
_jana_atom_site_occ_fourier_absolute_site_label
_jana_atom_site_occ_fourier_absolute
Al2 0.5
Si2 0.2920(19)
Al3 0.2080(19)
O3 0.376(6)
O4 0.2080(19)
